data_4322475
loop_
_publ_author_name
'Ksenia Krylova'
'Chandrika P. Kulatilleke'
'Mary Jane Heeg'
'Cynthia A. Salhi'
'L. A. Ochrymowycz'
'D. B. Rorabacher'

_publ_section_title
;
 A Structural Strategy for Generating Rapid Electron-Transfer Kinetics in
 Copper(II/I) Systems
;
_journal_name_full 'Inorganic Chemistry'
_journal_page_first 4322
_journal_page_last 4328
_journal_paper_doi 10.1021/ic990365o
_journal_volume 38
_journal_year 1999
_chemical_formula_sum 'C24 H42 Cl2 Cu2 N2 O10 S8'
_chemical_formula_weight 973.06
_chemical_name_systematic
;
 ?
;
_space_group_IT_number 2
_symmetry_cell_setting triclinic
_symmetry_space_group_name_Hall '-P 1'
_symmetry_space_group_name_H-M 'P -1'
_atom_sites_solution_hydrogens geom
_atom_sites_solution_primary direct
_atom_sites_solution_secondary difmap
_audit_creation_method SHELXL
_cell_angle_alpha 68.3560(10)
_cell_angle_beta 84.2980(10)
_cell_angle_gamma 61.1290(10)
_cell_formula_units_Z 2
_cell_length_a 12.5917(2)
_cell_length_b 13.0020(3)
_cell_length_c 14.9285(3)
_cell_measurement_reflns_used 7725
_cell_measurement_temperature 295(2)
_cell_volume 1980.05(7)
_computing_cell_refinement 'Siemens SAINT'
_computing_data_collection 'Siemens SMART'
_computing_data_reduction 'Siemens SAINT'
_computing_molecular_graphics SHELXTL-Plus
_computing_publication_material SHELXL-93
_computing_structure_refinement 'SHELXL-93 (Sheldrick, 1993)'
_computing_structure_solution 'SHELXS-86 (Sheldrick, 1990)'
_diffrn_ambient_temperature 295(2)
_diffrn_measurement_device 'Siemens P4/CCD'
_diffrn_measurement_method CCD
_diffrn_radiation_monochromator graphite
_diffrn_radiation_source 'fine-focus sealed tube'
_diffrn_radiation_type MoK\a
_diffrn_radiation_wavelength 0.71073
_diffrn_reflns_av_R_equivalents 0.0290
_diffrn_reflns_av_sigmaI/netI 0.0499
_diffrn_reflns_limit_h_max 15
_diffrn_reflns_limit_h_min -15
_diffrn_reflns_limit_k_max 16
_diffrn_reflns_limit_k_min -14
_diffrn_reflns_limit_l_max 19
_diffrn_reflns_limit_l_min 0
_diffrn_reflns_number 11883
_diffrn_reflns_theta_max 28.28
_diffrn_reflns_theta_min 1.47
_diffrn_standards_interval_time 360
_diffrn_standards_number '50 frames'
_exptl_absorpt_coefficient_mu 1.681
_exptl_absorpt_correction_T_max 0.563
_exptl_absorpt_correction_T_min 0.367
_exptl_absorpt_correction_type multi-scan
_exptl_crystal_colour colorless
_exptl_crystal_density_diffrn 1.632
_exptl_crystal_description irregular
_exptl_crystal_F_000 1000
_exptl_crystal_size_max 0.36
_exptl_crystal_size_mid 0.22
_exptl_crystal_size_min 0.20
_refine_diff_density_max 1.347
_refine_diff_density_min -0.915
_refine_diff_density_rms 0.110
_refine_ls_extinction_coef 0.0000(9)
_refine_ls_extinction_expression Fc^*^=kFc[1+0.001xFc^2^\l^3^/sin(2\q)]^-1/4^
_refine_ls_extinction_method SHELXL
_refine_ls_goodness_of_fit_all 1.062
_refine_ls_goodness_of_fit_obs 1.149
_refine_ls_matrix_type full
_refine_ls_number_parameters 582
_refine_ls_number_reflns 7846
_refine_ls_number_restraints 0
_refine_ls_restrained_S_all 1.070
_refine_ls_restrained_S_obs 1.149
_refine_ls_R_factor_all 0.0830
_refine_ls_R_factor_obs 0.0654
_refine_ls_shift/esd_max -9.982
_refine_ls_shift/esd_mean 0.033
_refine_ls_structure_factor_coef Fsqd
_refine_ls_weighting_details 'w=1/[\s^2^(Fo^2^)+(0.1153P)^2^+1.7705P] where P=(Fo^2^+2Fc^2^)/3'
_refine_ls_weighting_scheme calc
_refine_ls_wR_factor_all 0.1985
_refine_ls_wR_factor_obs 0.1832
_reflns_number_observed 5904
_reflns_number_total 7849
_reflns_observed_criterion >2sigma(I)
_cod_data_source_file ic990365o_2.cif
_cod_data_source_block ksen
_cod_depositor_comments
;
The following automatic conversions were performed:

'_exptl_absorpt_correction_type' value 'Multi-scan' changed to
'multi-scan' according to the built-in table from CIF Core dictionary
named 'cif_core.dic' version 2.4.1 from 2010-06-29.

Automatic conversion script
Id: cif_fix_values 1673 2011-04-08 12:14:43Z adriana 

The following automatic conversions were performed:

'_refine_ls_weighting_scheme' value 'calc
w=1/[\s^2^(Fo^2^)+(0.1153P)^2^+1.7705P] where P=(Fo^2^+2Fc^2^)/3' was
changed to 'calc'. New tag '_refine_ls_weighting_details' was
created. The value of the new tag was set to
'w=1/[\s^2^(Fo^2^)+(0.1153P)^2^+1.7705P] where P=(Fo^2^+2Fc^2^)/3'.

Automatic conversion script
Id: cif_fix_values 3143 2015-03-26 13:38:13Z robertas 
;
_cod_database_code 4322475

loop_
_symmetry_equiv_pos_as_xyz
'x, y, z'
'-x, -y, -z'

loop_
_atom_site_aniso_label
_atom_site_aniso_U_11
_atom_site_aniso_U_22
_atom_site_aniso_U_33
_atom_site_aniso_U_23
_atom_site_aniso_U_13
_atom_site_aniso_U_12
Cu1 0.0990(6) 0.0676(5) 0.0601(5) -0.0380(4) 0.0065(4) -0.0343(4)
S1 0.0456(5) 0.0450(6) 0.0309(5) -0.0169(4) -0.0048(4) -0.0196(5)
S2 0.1009(11) 0.0524(8) 0.0520(8) -0.0153(6) 0.0020(7) -0.0359(8)
S3 0.0872(13) 0.0777(12) 0.095(2) 0.0014(11) -0.0185(11) -0.0118(11)
S4 0.0480(6) 0.0642(8) 0.0560(8) -0.0307(6) -0.0025(5) -0.0137(6)
C1 0.051(3) 0.057(3) 0.040(2) -0.018(2) 0.003(2) -0.027(2)
C2 0.068(3) 0.058(3) 0.036(2) -0.018(2) 0.006(2) -0.028(3)
C3 0.139(8) 0.069(4) 0.046(4) -0.008(3) 0.008(5) -0.027(5)
C4 0.121(7) 0.093(6) 0.057(4) -0.016(4) -0.009(4) -0.035(5)
C5 0.054(6) 0.050(6) 0.031(5) -0.017(5) -0.011(5) -0.003(5)
C6 0.046(6) 0.057(6) 0.035(7) -0.024(5) 0.000(5) -0.016(5)
C5' 0.060(9) 0.187(21) 0.064(9) -0.028(12) -0.013(7) 0.025(12)
C6' 0.048(9) 0.126(15) 0.066(13) -0.061(14) -0.013(9) -0.008(9)
C7 0.047(2) 0.054(3) 0.043(3) -0.022(2) -0.002(2) -0.025(2)
C8 0.049(2) 0.045(2) 0.030(2) -0.014(2) -0.001(2) -0.021(2)
C9 0.062(3) 0.043(2) 0.042(3) -0.018(2) -0.005(2) -0.021(2)
C10 0.048(3) 0.060(3) 0.050(3) -0.027(3) 0.002(2) -0.014(2)
O1 0.056(2) 0.053(2) 0.047(2) -0.028(2) -0.0015(15) -0.018(2)
N1 0.103(4) 0.078(3) 0.076(3) -0.053(3) 0.021(3) -0.048(3)
C21 0.085(4) 0.057(3) 0.070(4) -0.035(3) 0.016(3) -0.038(3)
C22 0.117(5) 0.066(4) 0.075(4) -0.043(3) 0.014(4) -0.047(4)
Cu2 0.0594(4) 0.0628(4) 0.0386(3) -0.0162(3) -0.0137(3) -0.0288(3)
S5 0.0694(8) 0.0737(9) 0.0411(7) -0.0077(6) -0.0127(6) -0.0437(7)
S6 0.0533(6) 0.0617(7) 0.0457(7) -0.0198(6) -0.0037(5) -0.0318(6)
S7 0.0934(10) 0.0630(8) 0.0540(8) -0.0159(6) -0.0101(7) -0.0478(8)
S8 0.0609(7) 0.0803(9) 0.0567(8) -0.0377(7) -0.0029(6) -0.0292(7)
C11 0.059(3) 0.052(3) 0.060(3) -0.017(2) -0.011(3) -0.028(3)
C12 0.050(3) 0.063(3) 0.049(3) -0.027(3) -0.005(2) -0.028(3)
C13 0.079(4) 0.074(4) 0.042(3) -0.018(3) 0.002(3) -0.044(3)
C14 0.073(4) 0.067(3) 0.043(3) -0.019(3) -0.001(3) -0.029(3)
C15 0.114(5) 0.071(4) 0.069(4) -0.034(3) 0.000(4) -0.046(4)
C16 0.061(4) 0.064(4) 0.104(6) -0.044(4) -0.026(4) -0.003(3)
C17 0.045(3) 0.090(4) 0.066(4) -0.042(3) 0.004(3) -0.031(3)
C18 0.064(3) 0.103(5) 0.046(3) -0.025(3) 0.007(3) -0.054(3)
C19 0.078(4) 0.110(5) 0.062(4) -0.026(4) 0.010(3) -0.068(4)
O2 0.074(2) 0.083(3) 0.058(2) -0.018(2) -0.007(2) -0.054(2)
C20 0.086(4) 0.068(4) 0.070(4) -0.016(3) -0.014(3) -0.052(4)
Cl1 0.0807(9) 0.0491(7) 0.0693(9) -0.0257(6) -0.0094(7) -0.0191(7)
O3 0.100(4) 0.124(4) 0.094(4) -0.042(3) -0.009(3) -0.050(3)
O4 0.152(6) 0.070(4) 0.206(8) -0.035(4) -0.086(6) 0.007(4)
O5 0.267(11) 0.144(7) 0.171(8) -0.121(7) -0.041(8) 0.012(7)
O6 0.273(12) 0.322(15) 0.205(10) -0.139(10) 0.086(9) -0.246(13)
Cl2 0.162(2) 0.123(2) 0.139(2) -0.088(2) 0.092(2) -0.110(2)
O7 0.187(6) 0.113(4) 0.178(7) -0.093(5) 0.117(6) -0.109(5)
O8 0.298(12) 0.304(13) 0.230(10) -0.216(11) 0.197(10) -0.233(12)
O9 0.429(20) 0.376(18) 0.199(10) -0.219(12) 0.204(12) -0.350(18)
O10 0.243(15) 0.177(12) 0.637(38) 0.008(17) 0.192(20) -0.119(12)
N3 0.422(29) 0.275(20) 0.095(8) -0.051(11) 0.008(13) -0.143(20)
C23 0.288(20) 0.227(16) 0.095(8) -0.059(10) 0.055(11) -0.193(16)
C24 0.173(11) 0.150(10) 0.102(8) -0.017(7) 0.026(8) -0.075(9)

loop_
_atom_site_label
_atom_site_type_symbol
_atom_site_fract_x
_atom_site_fract_y
_atom_site_fract_z
_atom_site_U_iso_or_equiv
_atom_site_thermal_displace_type
_atom_site_occupancy
_atom_site_calc_flag
_atom_site_refinement_flags
_atom_site_disorder_group
Cu1 Cu -0.13774(8) 0.84332(7) 0.11807(6) 0.0734(3) Uani 1 d . .
S1 S 0.08463(10) 0.57623(10) 0.20463(7) 0.0399(3) Uani 1 d . .
S2 S 0.0171(2) 0.83303(14) 0.01218(11) 0.0697(4) Uani 1 d . .
S3 S -0.2906(2) 0.9667(2) -0.0145(2) 0.1078(7) Uani 1 d . .
S4 S -0.21107(11) 0.69632(14) 0.17213(10) 0.0587(4) Uani 1 d . .
C1 C 0.1650(5) 0.5758(5) 0.0958(3) 0.0486(11) Uani 1 d . .
C2 C 0.0838(6) 0.6777(5) 0.0035(4) 0.0547(12) Uani 1 d . .
C3 C -0.0777(12) 0.9370(8) -0.1006(5) 0.099(3) Uani 1 d . .
C4 C -0.1897(9) 0.9326(9) -0.1110(5) 0.100(3) Uani 1 d . .
C5 C -0.3263(11) 0.8368(11) -0.0089(9) 0.053(3) Uani 0.50 d P 1
H5A H -0.3996(11) 0.8740(11) -0.0511(9) 0.064 Uiso 0.50 calc PR 1
H5B H -0.2598(11) 0.7763(11) -0.0318(9) 0.064 Uiso 0.50 calc PR 1
C6 C -0.3446(13) 0.7681(13) 0.0958(9) 0.047(3) Uani 0.50 d P 1
H6A H -0.3649(13) 0.7045(13) 0.0971(9) 0.057 Uiso 0.50 calc PR 1
H6B H -0.4116(13) 0.8282(13) 0.1186(9) 0.057 Uiso 0.50 calc PR 1
C5' C -0.3813(15) 0.9093(24) 0.0148(13) 0.147(11) Uani 0.50 d P 2
H5C H -0.4317(15) 0.9406(24) 0.0621(13) 0.176 Uiso 0.50 calc PR 2
H5D H -0.4347(15) 0.9392(24) -0.0421(13) 0.176 Uiso 0.50 calc PR 2
C6' C -0.3212(15) 0.7744(21) 0.0541(15) 0.085(6) Uani 0.50 d P 2
H6C H -0.2747(15) 0.7434(21) 0.0052(15) 0.102 Uiso 0.50 calc PR 2
H6D H -0.3825(15) 0.7472(21) 0.0684(15) 0.102 Uiso 0.50 calc PR 2
C7 C -0.1067(4) 0.5599(5) 0.1426(4) 0.0461(10) Uani 1 d . .
C8 C 0.0123(4) 0.4834(4) 0.2066(4) 0.0413(10) Uani 1 d . .
C9 C 0.0985(5) 0.3687(5) 0.1834(4) 0.0490(11) Uani 1 d . .
C10 C 0.2250(5) 0.4456(5) 0.0891(4) 0.0560(12) Uani 1 d . .
O1 O 0.1403(3) 0.4019(3) 0.0906(2) 0.0524(8) Uani 1 d . .
N1 N -0.1237(5) 0.8883(5) 0.2267(4) 0.0767(14) Uani 1 d . .
C21 C -0.1261(6) 0.9091(5) 0.2929(5) 0.0660(15) Uani 1 d . .
C22 C -0.1277(7) 0.9353(6) 0.3801(5) 0.080(2) Uani 1 d . .
H22A H -0.0969(39) 0.9933(33) 0.3683(11) 0.096 Uiso 1 calc R .
H22B H -0.0775(33) 0.8580(9) 0.4322(10) 0.096 Uiso 1 calc R .
H22C H -0.2097(9) 0.9718(39) 0.3972(19) 0.096 Uiso 1 calc R .
Cu2 Cu 0.21764(6) 0.47505(6) 0.33715(4) 0.0532(2) Uani 1 d . .
S5 S 0.27873(13) 0.69424(14) 0.26152(9) 0.0602(4) Uani 1 d . .
S6 S 0.13830(11) 0.58397(12) 0.44401(9) 0.0510(3) Uani 1 d . .
S7 S 0.2353(2) 0.29098(14) 0.46226(11) 0.0660(4) Uani 1 d . .
S8 S 0.41998(13) 0.3806(2) 0.31300(11) 0.0634(4) Uani 1 d . .
C11 C 0.2536(6) 0.7270(5) 0.3725(4) 0.0562(13) Uani 1 d . .
C12 C 0.2507(5) 0.6248(6) 0.4627(4) 0.0511(11) Uani 1 d . .
C13 C 0.1610(6) 0.4561(6) 0.5574(4) 0.0622(14) Uani 1 d . .
C14 C 0.2596(6) 0.3315(6) 0.5614(4) 0.0635(14) Uani 1 d . .
C15 C 0.3833(7) 0.1839(7) 0.4473(5) 0.080(2) Uani 1 d . .
C16 C 0.4732(7) 0.2331(7) 0.4206(7) 0.081(2) Uani 1 d . .
C17 C 0.4905(5) 0.4581(6) 0.3427(5) 0.0634(15) Uani 1 d . .
C18 C 0.4437(5) 0.5954(7) 0.2768(5) 0.066(2) Uani 1 d . .
C19 C 0.5034(6) 0.6546(8) 0.3091(5) 0.075(2) Uani 1 d . .
O2 O 0.4662(4) 0.6675(4) 0.4003(3) 0.0656(10) Uani 1 d . .
C20 C 0.3444(6) 0.7631(7) 0.3914(6) 0.069(2) Uani 1 d . .
Cl1 Cl 0.49344(14) 0.01987(13) 0.26298(12) 0.0693(4) Uani 1 d . .
O3 O 0.5847(5) 0.0132(6) 0.3184(4) 0.105(2) Uani 1 d . .
O4 O 0.4116(8) 0.1413(6) 0.2165(7) 0.167(4) Uani 1 d . .
O5 O 0.5319(11) -0.0610(9) 0.2184(7) 0.218(6) Uani 1 d . .
O6 O 0.4243(12) -0.0191(13) 0.3368(9) 0.211(5) Uani 1 d . .
Cl2 Cl 0.8611(3) 0.2584(2) 0.3185(2) 0.1161(9) Uani 1 d . .
O7 O 0.7937(7) 0.2115(6) 0.3805(6) 0.138(3) Uani 1 d . .
O8 O 0.9236(11) 0.1963(12) 0.2637(8) 0.213(6) Uani 1 d . .
O9 O 0.9215(15) 0.2977(15) 0.3527(8) 0.241(8) Uani 1 d . .
O10 O 0.7738(16) 0.3842(14) 0.2621(21) 0.408(17) Uani 1 d . .
N3 N 0.5280(23) 0.3717(20) -0.0378(10) 0.280(11) Uani 1 d . .
C23 C 0.5889(18) 0.3064(18) 0.0341(10) 0.176(6) Uani 1 d . .
C24 C 0.6416(12) 0.2464(13) 0.1277(8) 0.154(5) Uani 1 d . .
H24A H 0.7120(46) 0.1668(37) 0.1345(17) 0.185 Uiso 1 calc R .
H24B H 0.5841(28) 0.2323(73) 0.1709(10) 0.185 Uiso 1 calc R .
H24C H 0.6655(70) 0.2981(37) 0.1433(21) 0.185 Uiso 1 calc R .
H1 H 0.2283(57) 0.5857(58) 0.1061(45) 0.067(17) Uiso 1 d . .
H2A H 0.0222(60) 0.6542(62) -0.0054(48) 0.079(19) Uiso 1 d . .
H2B H 0.1300(47) 0.6726(49) -0.0448(42) 0.050(14) Uiso 1 d . .
H3A H -0.0388(91) 0.9359(95) -0.1353(75) 0.115(38) Uiso 1 d . .
H3B H -0.1636(93) 1.0398(99) -0.0822(73) 0.146(34) Uiso 1 d . .
H4A H -0.2359(27) 1.0045(28) -0.0145(22) 0.000(7) Uiso 1 d . .
H4B H -0.1911(90) 0.8464(99) -0.1329(73) 0.144(34) Uiso 1 d . .
H7A H -0.0898(48) 0.5934(52) 0.0738(44) 0.057(15) Uiso 1 d . .
H7B H -0.1436(50) 0.5213(52) 0.1534(40) 0.051(15) Uiso 1 d . .
H8 H -0.0033(47) 0.4644(50) 0.2555(41) 0.042(15) Uiso 1 d . .
H9A H 0.0634(41) 0.3214(46) 0.1823(34) 0.040(12) Uiso 1 d . .
H9B H 0.1686(55) 0.3119(58) 0.2367(46) 0.066(16) Uiso 1 d . .
H10A H 0.2622(44) 0.4502(45) 0.0274(39) 0.045(12) Uiso 1 d . .
H10B H 0.2886(57) 0.3894(61) 0.1391(48) 0.070(17) Uiso 1 d . .
H11 H 0.1856(47) 0.7813(48) 0.3554(36) 0.039(13) Uiso 1 d . .
H12A H 0.3174(54) 0.5635(55) 0.4807(40) 0.051(15) Uiso 1 d . .
H12B H 0.2324(53) 0.6503(56) 0.5103(47) 0.062(17) Uiso 1 d . .
H13A H 0.1812(49) 0.4692(52) 0.6164(44) 0.058(15) Uiso 1 d . .
H13B H 0.0621(64) 0.4680(65) 0.5668(50) 0.088(21) Uiso 1 d . .
H14A H 0.3557(65) 0.3185(65) 0.5556(50) 0.086(20) Uiso 1 d . .
H14B H 0.2437(83) 0.2623(91) 0.6114(69) 0.124(29) Uiso 1 d . .
H15A H 0.3549(77) 0.1831(81) 0.3707(65) 0.119(27) Uiso 1 d . .
H15B H 0.4321(69) 0.0910(75) 0.5271(58) 0.101(23) Uiso 1 d . .
H16A H 0.4859(69) 0.2445(73) 0.4641(60) 0.087(26) Uiso 1 d . .
H16B H 0.5342(52) 0.1943(55) 0.4085(39) 0.042(15) Uiso 1 d . .
H17A H 0.4786(45) 0.4553(48) 0.4024(43) 0.047(14) Uiso 1 d . .
H17B H 0.5686(56) 0.4196(53) 0.3409(40) 0.055(15) Uiso 1 d . .
H18 H 0.4577(59) 0.6057(63) 0.2231(52) 0.071(20) Uiso 1 d . .
H19A H 0.5987(73) 0.5747(74) 0.3295(55) 0.099(24) Uiso 1 d . .
H19B H 0.4773(120) 0.7370(127) 0.2241(97) 0.202(49) Uiso 1 d . .
H20A H 0.3350(53) 0.8238(60) 0.3526(46) 0.056(18) Uiso 1 d . .
H20B H 0.3393(61) 0.7769(65) 0.4506(55) 0.078(20) Uiso 1 d . .

loop_
_atom_type_symbol
_atom_type_description
_atom_type_scat_dispersion_real
_atom_type_scat_dispersion_imag
_atom_type_scat_source
C C 0.0033 0.0016 'International Tables Vol C Tables 4.2.6.8 and 6.1.1.4'
H H 0.0000 0.0000 'International Tables Vol C Tables 4.2.6.8 and 6.1.1.4'
O O 0.0106 0.0060 'International Tables Vol C Tables 4.2.6.8 and 6.1.1.4'
S S 0.1246 0.1234 'International Tables Vol C Tables 4.2.6.8 and 6.1.1.4'
Cl Cl 0.1484 0.1585 'International Tables Vol C Tables 4.2.6.8 and 6.1.1.4'
Cu Cu 0.3201 1.2651 'International Tables Vol C Tables 4.2.6.8 and 6.1.1.4'
N N 0.0061 0.0033 'International Tables Vol C Tables 4.2.6.8 and 6.1.1.4'

loop_
_geom_angle_atom_site_label_1
_geom_angle_atom_site_label_2
_geom_angle_atom_site_label_3
_geom_angle
_geom_angle_site_symmetry_1
_geom_angle_site_symmetry_3
_geom_angle_publ_flag
N1 Cu1 S4 108.9(2) . . ?
N1 Cu1 S2 114.0(2) . . ?
S4 Cu1 S2 124.70(6) . . ?
N1 Cu1 S3 127.4(2) . . ?
S4 Cu1 S3 89.23(8) . . ?
S2 Cu1 S3 91.25(8) . . ?
C8 S1 C1 101.7(2) . . ?
C8 S1 Cu2 109.2(2) . . ?
C1 S1 Cu2 110.6(2) . . ?
C3 S2 C2 103.0(3) . . ?
C3 S2 Cu1 98.9(4) . . ?
C2 S2 Cu1 105.9(2) . . ?
C5' S3 C4 118.7(9) . . ?
C4 S3 C5 88.8(5) . . ?
C5' S3 Cu1 103.6(6) . . ?
C4 S3 Cu1 97.7(3) . . ?
C5 S3 Cu1 97.2(4) . . ?
C6 S4 C7 104.8(4) . . ?
C7 S4 C6' 93.1(5) . . ?
C6 S4 Cu1 104.5(5) . . ?
C7 S4 Cu1 108.1(2) . . ?
C6' S4 Cu1 94.2(8) . . ?
C2 C1 C10 111.2(4) . . ?
C2 C1 S1 112.9(4) . . ?
C10 C1 S1 110.8(4) . . ?
C1 C2 S2 110.2(4) . . ?
C4 C3 S2 116.8(7) . . ?
C3 C4 S3 112.4(7) . . ?
C6 C5 S3 110.7(8) . . ?
C5 C6 S4 110.0(10) . . ?
C6' C5' S3 113.8(13) . . ?
C5' C6' S4 114.6(14) . . ?
C8 C7 S4 111.2(3) . . ?
C9 C8 C7 111.4(4) . . ?
C9 C8 S1 111.4(4) . . ?
C7 C8 S1 113.3(3) . . ?
O1 C9 C8 111.8(4) . . ?
O1 C10 C1 112.7(4) . . ?
C9 O1 C10 112.2(4) . . ?
C21 N1 Cu1 171.3(6) . . ?
N1 C21 C22 179.3(7) . . ?
S1 Cu2 S8 116.22(5) . . ?
S1 Cu2 S6 109.06(5) . . ?
S8 Cu2 S6 123.78(5) . . ?
S1 Cu2 S7 122.46(5) . . ?
S8 Cu2 S7 93.26(6) . . ?
S6 Cu2 S7 89.05(5) . . ?
C11 S5 C18 100.7(3) . . ?
C12 S6 C13 101.7(3) . . ?
C12 S6 Cu2 105.7(2) . . ?
C13 S6 Cu2 101.4(2) . . ?
C15 S7 C14 103.6(3) . . ?
C15 S7 Cu2 98.4(2) . . ?
C14 S7 Cu2 95.6(2) . . ?
C17 S8 C16 101.5(3) . . ?
C17 S8 Cu2 108.6(2) . . ?
C16 S8 Cu2 98.7(3) . . ?
C20 C11 C12 109.9(5) . . ?
C20 C11 S5 110.8(5) . . ?
C12 C11 S5 116.3(4) . . ?
C11 C12 S6 111.0(4) . . ?
C14 C13 S6 114.2(4) . . ?
C13 C14 S7 111.6(4) . . ?
C16 C15 S7 116.3(5) . . ?
C15 C16 S8 114.0(5) . . ?
C18 C17 S8 114.4(4) . . ?
C19 C18 C17 111.0(5) . . ?
C19 C18 S5 110.0(5) . . ?
C17 C18 S5 115.4(4) . . ?
O2 C19 C18 111.9(5) . . ?
C20 O2 C19 111.9(5) . . ?
O2 C20 C11 112.6(5) . . ?
O5 Cl1 O4 120.1(6) . . ?
O5 Cl1 O6 105.0(8) . . ?
O4 Cl1 O6 100.8(8) . . ?
O5 Cl1 O3 116.4(6) . . ?
O4 Cl1 O3 109.3(4) . . ?
O6 Cl1 O3 102.0(5) . . ?
O8 Cl2 O9 112.7(7) . . ?
O8 Cl2 O7 116.1(5) . . ?
O9 Cl2 O7 117.3(5) . . ?
O8 Cl2 O10 111.1(13) . . ?
O9 Cl2 O10 92.2(12) . . ?
O7 Cl2 O10 104.0(6) . . ?
N3 C23 C24 167.5(22) . . ?

loop_
_geom_bond_atom_site_label_1
_geom_bond_atom_site_label_2
_geom_bond_distance
_geom_bond_site_symmetry_2
_geom_bond_publ_flag
Cu1 N1 1.965(5) . ?
Cu1 S4 2.361(2) . ?
Cu1 S2 2.368(2) . ?
Cu1 S3 2.372(2) . ?
S1 C8 1.821(5) . ?
S1 C1 1.827(5) . ?
S1 Cu2 2.2495(12) . ?
S2 C3 1.802(9) . ?
S2 C2 1.825(6) . ?
S3 C5' 1.59(3) . ?
S3 C4 1.857(9) . ?
S3 C5 1.919(13) . ?
S4 C6 1.754(14) . ?
S4 C7 1.811(5) . ?
S4 C6' 1.97(2) . ?
C1 C2 1.525(7) . ?
C1 C10 1.524(7) . ?
C3 C4 1.464(15) . ?
C5 C6 1.548(15) . ?
C5' C6' 1.43(3) . ?
C7 C8 1.515(6) . ?
C8 C9 1.505(7) . ?
C9 O1 1.419(6) . ?
C10 O1 1.424(7) . ?
N1 C21 1.111(7) . ?
C21 C22 1.457(9) . ?
Cu2 S8 2.292(2) . ?
Cu2 S6 2.3521(15) . ?
Cu2 S7 2.353(2) . ?
S5 C11 1.820(6) . ?
S5 C18 1.821(6) . ?
S6 C12 1.810(5) . ?
S6 C13 1.809(6) . ?
S7 C15 1.761(8) . ?
S7 C14 1.839(6) . ?
S8 C17 1.809(6) . ?
S8 C16 1.846(9) . ?
C11 C20 1.512(8) . ?
C11 C12 1.515(8) . ?
C13 C14 1.474(9) . ?
C15 C16 1.507(11) . ?
C17 C18 1.519(10) . ?
C18 C19 1.515(9) . ?
C19 O2 1.437(8) . ?
O2 C20 1.412(8) . ?
Cl1 O5 1.321(7) . ?
Cl1 O4 1.341(6) . ?
Cl1 O6 1.432(10) . ?
Cl1 O3 1.433(6) . ?
Cl2 O8 1.299(7) . ?
Cl2 O9 1.320(10) . ?
Cl2 O7 1.370(6) . ?
Cl2 O10 1.42(2) . ?
N3 C23 1.15(2) . ?
C23 C24 1.37(2) . ?
